data_7039957
loop_
_publ_author_name
'Voitekhovich, Sergei V.'
'Grigoriev, Yuri V.'
'Lyakhov, Alexander S.'
'Ivashkevich, Ludmila S.'
'Ivashkevich, Oleg A.'

_publ_section_title
;
 The first organocopper tetrazole derivative: synthesis and
 characterization.
;
_journal_issue 34
_journal_name_full 'Dalton transactions (Cambridge, England : 2003)'
_journal_page_first 13406
_journal_page_last 13414
_journal_paper_doi 10.1039/c6dt02306a
_journal_volume 45
_journal_year 2016
_chemical_formula_moiety 'C10 H24 Cl Cu N12, Cl'
_chemical_formula_sum 'C10 H24 Cl2 Cu N12'
_chemical_formula_weight 446.85
_space_group_crystal_system monoclinic
_space_group_IT_number 15
_space_group_name_Hall '-C 2yc'
_space_group_name_H-M_alt 'C 1 2/c 1'
_symmetry_space_group_name_Hall '-C 2yc'
_symmetry_space_group_name_H-M 'C 1 2/c 1'
_atom_sites_solution_hydrogens mixed
_atom_sites_solution_primary direct
_atom_sites_solution_secondary difmap
_audit_creation_method SHELXL-2014/7
_audit_update_record
;
2016-06-08 deposited with the CCDC.
2016-07-20 downloaded from the CCDC.
;
_cell_angle_alpha 90
_cell_angle_beta 104.9566(6)
_cell_angle_gamma 90
_cell_formula_units_Z 8
_cell_length_a 23.2189(3)
_cell_length_b 10.4710(2)
_cell_length_c 15.3156(2)
_cell_measurement_reflns_used 9927
_cell_measurement_temperature 100(2)
_cell_measurement_theta_max 30.05
_cell_measurement_theta_min 2.67
_cell_volume 3597.46(10)
_computing_cell_refinement 'SAINT (Bruker, 2010)'
_computing_data_collection 'APEX2 (Bruker, 2010)'
_computing_data_reduction 'SAINT (Bruker, 2010)'
_computing_molecular_graphics 'PLATON (Spek, 2009)'
_computing_publication_material
;
SHELXL-2014/7 (Sheldrick, 2015),
PLATON (Spek, 2009)
;
_computing_structure_refinement 'SHELXL-2014/7 (Sheldrick, 2015)'
_computing_structure_solution 'SIR2014 (Burla et al., 2015)'
_diffrn_ambient_temperature 100(2)
_diffrn_measured_fraction_theta_full 1.000
_diffrn_measured_fraction_theta_max 0.999
_diffrn_measurement_device_type 'Bruker APEX-II CCD'
_diffrn_measurement_method '\f and \w scans'
_diffrn_radiation_monochromator graphite
_diffrn_radiation_type MoK\a
_diffrn_radiation_wavelength 0.71073
_diffrn_reflns_av_R_equivalents 0.0227
_diffrn_reflns_av_unetI/netI 0.0119
_diffrn_reflns_Laue_measured_fraction_full 1.000
_diffrn_reflns_Laue_measured_fraction_max 0.999
_diffrn_reflns_limit_h_max 32
_diffrn_reflns_limit_h_min -32
_diffrn_reflns_limit_k_max 14
_diffrn_reflns_limit_k_min -14
_diffrn_reflns_limit_l_max 21
_diffrn_reflns_limit_l_min -21
_diffrn_reflns_number 47046
_diffrn_reflns_point_group_measured_fraction_full 1.000
_diffrn_reflns_point_group_measured_fraction_max 0.999
_diffrn_reflns_theta_full 25.242
_diffrn_reflns_theta_max 30.056
_diffrn_reflns_theta_min 1.816
_diffrn_source 'fine-focus sealed tube'
_exptl_absorpt_coefficient_mu 1.535
_exptl_absorpt_correction_T_max 0.7460
_exptl_absorpt_correction_T_min 0.5898
_exptl_absorpt_correction_type multi-scan
_exptl_absorpt_process_details 'SADABS (Bruker, 2008)'
_exptl_crystal_colour blue
_exptl_crystal_density_diffrn 1.650
_exptl_crystal_description lamina
_exptl_crystal_F_000 1848
_exptl_crystal_size_max 0.525
_exptl_crystal_size_mid 0.388
_exptl_crystal_size_min 0.051
_refine_diff_density_max 0.445
_refine_diff_density_min -0.292
_refine_diff_density_rms 0.052
_refine_ls_extinction_method none
_refine_ls_goodness_of_fit_ref 1.012
_refine_ls_hydrogen_treatment mixed
_refine_ls_matrix_type full
_refine_ls_number_parameters 244
_refine_ls_number_reflns 5276
_refine_ls_number_restraints 0
_refine_ls_restrained_S_all 1.012
_refine_ls_R_factor_all 0.0185
_refine_ls_R_factor_gt 0.0173
_refine_ls_shift/su_max 0.002
_refine_ls_shift/su_mean 0.000
_refine_ls_structure_factor_coef Fsqd
_refine_ls_weighting_details 'w=1/[\s^2^(Fo^2^)+(0.0278P)^2^+2.6474P] where P=(Fo^2^+2Fc^2^)/3'
_refine_ls_weighting_scheme calc
_refine_ls_wR_factor_gt 0.0476
_refine_ls_wR_factor_ref 0.0483
_reflns_Friedel_coverage 0.000
_reflns_number_gt 5016
_reflns_number_total 5276
_reflns_threshold_expression 'I > 2\s(I)'
_cod_data_source_file c6dt02306a2.cif
_cod_data_source_block VI_100
_cod_depositor_comments 'Adding full bibliography for 7039954--7039958.cif.'
_cod_database_code 7039957
_shelx_shelxl_version_number 2014/7
_shelx_space_group_comment
;
The symmetry employed for this shelxl refinement is uniquely defined
by the following loop, which should always be used as a source of
symmetry information in preference to the above space-group names.
They are only intended as comments.
;
_shelx_estimated_absorpt_t_min 0.500
_shelx_estimated_absorpt_t_max 0.926

loop_
_space_group_symop_operation_xyz
'x, y, z'
'-x, y, -z+1/2'
'x+1/2, y+1/2, z'
'-x+1/2, y+1/2, -z+1/2'
'-x, -y, -z'
'x, -y, z-1/2'
'-x+1/2, -y+1/2, -z'
'x+1/2, -y+1/2, z-1/2'

loop_
_atom_site_label
_atom_site_type_symbol
_atom_site_fract_x
_atom_site_fract_y
_atom_site_fract_z
_atom_site_U_iso_or_equiv
_atom_site_adp_type
_atom_site_occupancy
_atom_site_site_symmetry_order
_atom_site_calc_flag
_atom_site_refinement_flags_posn
_atom_site_refinement_flags_adp
Cu1 Cu 0.25276(2) 0.51342(2) 0.38732(2) 0.00829(3) Uani 1 1 d . .
Cl1 Cl 0.23358(2) 0.26875(2) 0.36164(2) 0.01209(5) Uani 1 1 d . .
Cl2 Cl 0.28213(2) 0.80603(2) 0.38903(2) 0.01276(5) Uani 1 1 d . .
N11 N 0.44091(3) 0.63047(8) 0.31506(5) 0.01212(14) Uani 1 1 d . .
N12 N 0.49823(4) 0.65518(9) 0.35892(6) 0.01848(16) Uani 1 1 d . .
N13 N 0.50335(4) 0.77843(9) 0.36297(7) 0.02248(18) Uani 1 1 d . .
N14 N 0.45043(4) 0.83569(8) 0.32254(7) 0.02060(17) Uani 1 1 d . .
C15 C 0.41263(4) 0.74171(9) 0.29335(7) 0.01582(17) Uani 1 1 d . .
H15 H 0.3719 0.7514 0.2620 0.019 Uiso 1 1 calc R U
C16 C 0.42031(4) 0.49870(8) 0.29761(6) 0.01254(16) Uani 1 1 d . .
H16A H 0.4451 0.4421 0.3443 0.015 Uiso 1 1 calc R U
H16B H 0.4252 0.4714 0.2381 0.015 Uiso 1 1 calc R U
C17 C 0.35497(4) 0.48514(8) 0.29841(6) 0.01160(15) Uani 1 1 d . .
H17A H 0.3306 0.5391 0.2496 0.014 Uiso 1 1 calc R U
H17B H 0.3427 0.3953 0.2843 0.014 Uiso 1 1 calc R U
N18 N 0.34145(3) 0.52048(7) 0.38403(5) 0.00999(13) Uani 1 1 d . .
H18 H 0.3480(5) 0.5987(13) 0.3930(8) 0.012 Uiso 1 1 d . U
C19 C 0.37503(4) 0.44650(9) 0.46320(6) 0.01423(16) Uani 1 1 d . .
H19A H 0.4182 0.4645 0.4751 0.017 Uiso 1 1 calc R U
H19B H 0.3686 0.3539 0.4518 0.017 Uiso 1 1 calc R U
C110 C 0.35236(4) 0.48657(9) 0.54360(6) 0.01459(17) Uani 1 1 d . .
H10A H 0.3689 0.4292 0.5954 0.018 Uiso 1 1 calc R U
H10B H 0.3656 0.5747 0.5618 0.018 Uiso 1 1 calc R U
N111 N 0.28659(3) 0.48033(7) 0.51911(5) 0.01050(13) Uani 1 1 d . .
H11A H 0.2750(6) 0.4048(13) 0.5313(9) 0.013 Uiso 1 1 d . U
H11B H 0.2718(6) 0.5341(13) 0.5492(9) 0.013 Uiso 1 1 d . U
N21 N 0.05356(3) 0.61403(7) 0.45050(5) 0.01246(14) Uani 1 1 d . .
N22 N 0.06554(4) 0.73775(8) 0.47286(6) 0.01787(16) Uani 1 1 d . .
N23 N 0.02141(4) 0.80323(8) 0.42395(7) 0.02164(18) Uani 1 1 d . .
N24 N -0.01942(4) 0.72515(9) 0.36944(7) 0.02074(17) Uani 1 1 d . .
C25 C 0.00178(4) 0.60856(9) 0.38711(7) 0.01653(17) Uani 1 1 d . .
H25 H -0.0168 0.5327 0.3593 0.020 Uiso 1 1 calc R U
C26 C 0.09571(4) 0.51233(9) 0.48900(6) 0.01274(16) Uani 1 1 d . .
H26A H 0.0732 0.4374 0.5019 0.015 Uiso 1 1 calc R U
H26B H 0.1220 0.5422 0.5470 0.015 Uiso 1 1 calc R U
C27 C 0.13414(4) 0.47139(8) 0.42668(6) 0.01178(15) Uani 1 1 d . .
H27A H 0.1602 0.4001 0.4555 0.014 Uiso 1 1 calc R U
H27B H 0.1078 0.4390 0.3695 0.014 Uiso 1 1 calc R U
N28 N 0.17189(3) 0.57487(7) 0.40543(5) 0.00902(13) Uani 1 1 d . .
H28 H 0.1817(5) 0.6233(13) 0.4501(9) 0.011 Uiso 1 1 d . U
C29 C 0.14390(4) 0.64968(8) 0.32309(6) 0.01118(15) Uani 1 1 d . .
H29A H 0.1619 0.7360 0.3274 0.013 Uiso 1 1 calc R U
H29B H 0.1007 0.6592 0.3173 0.013 Uiso 1 1 calc R U
C210 C 0.15381(4) 0.58025(9) 0.24115(6) 0.01176(15) Uani 1 1 d . .
H10C H 0.1306 0.4999 0.2313 0.014 Uiso 1 1 calc R U
H10D H 0.1402 0.6342 0.1866 0.014 Uiso 1 1 calc R U
N211 N 0.21807(3) 0.55178(7) 0.25687(5) 0.00973(13) Uani 1 1 d . .
H11C H 0.2231(6) 0.4887(12) 0.2234(9) 0.012 Uiso 1 1 d . U
H11D H 0.2350(5) 0.6164(13) 0.2404(8) 0.012 Uiso 1 1 d . U

loop_
_atom_site_aniso_label
_atom_site_aniso_U_11
_atom_site_aniso_U_22
_atom_site_aniso_U_33
_atom_site_aniso_U_23
_atom_site_aniso_U_13
_atom_site_aniso_U_12
Cu1 0.00801(6) 0.00992(5) 0.00696(5) 0.00072(3) 0.00196(4) 0.00030(3)
Cl1 0.01852(10) 0.00780(9) 0.01064(9) -0.00070(6) 0.00502(7) -0.00061(7)
Cl2 0.01646(10) 0.01059(9) 0.01114(9) -0.00226(7) 0.00341(7) -0.00065(7)
N11 0.0089(3) 0.0129(3) 0.0146(3) 0.0015(3) 0.0030(3) 0.0006(3)
N12 0.0102(3) 0.0206(4) 0.0230(4) 0.0008(3) 0.0012(3) -0.0018(3)
N13 0.0153(4) 0.0204(4) 0.0302(5) -0.0005(4) 0.0032(3) -0.0037(3)
N14 0.0168(4) 0.0151(4) 0.0301(5) 0.0009(3) 0.0063(3) -0.0021(3)
C15 0.0138(4) 0.0122(4) 0.0216(4) 0.0028(3) 0.0049(3) 0.0012(3)
C16 0.0124(4) 0.0107(4) 0.0157(4) 0.0005(3) 0.0056(3) 0.0016(3)
C17 0.0117(4) 0.0126(4) 0.0112(4) -0.0015(3) 0.0043(3) -0.0009(3)
N18 0.0111(3) 0.0092(3) 0.0099(3) 0.0003(2) 0.0031(3) -0.0002(2)
C19 0.0116(4) 0.0183(4) 0.0122(4) 0.0027(3) 0.0019(3) 0.0035(3)
C110 0.0125(4) 0.0194(4) 0.0105(4) -0.0004(3) 0.0006(3) -0.0011(3)
N111 0.0123(3) 0.0099(3) 0.0093(3) 0.0001(3) 0.0027(3) -0.0001(3)
N21 0.0113(3) 0.0112(3) 0.0160(3) 0.0000(3) 0.0056(3) 0.0005(3)
N22 0.0169(4) 0.0119(4) 0.0232(4) -0.0020(3) 0.0025(3) 0.0012(3)
N23 0.0173(4) 0.0140(4) 0.0304(5) -0.0011(3) 0.0004(3) 0.0024(3)
N24 0.0144(4) 0.0156(4) 0.0297(5) 0.0001(3) 0.0012(3) 0.0004(3)
C25 0.0116(4) 0.0151(4) 0.0225(4) 0.0002(3) 0.0036(3) -0.0007(3)
C26 0.0124(4) 0.0125(4) 0.0147(4) 0.0033(3) 0.0061(3) 0.0021(3)
C27 0.0122(4) 0.0092(4) 0.0158(4) 0.0005(3) 0.0070(3) -0.0004(3)
N28 0.0097(3) 0.0083(3) 0.0090(3) -0.0001(2) 0.0023(2) -0.0008(2)
C29 0.0112(4) 0.0107(4) 0.0116(3) 0.0018(3) 0.0027(3) 0.0017(3)
C210 0.0100(4) 0.0140(4) 0.0102(3) 0.0000(3) 0.0007(3) -0.0006(3)
N211 0.0107(3) 0.0093(3) 0.0095(3) 0.0003(3) 0.0031(2) -0.0006(3)

loop_
_atom_type_symbol
_atom_type_description
_atom_type_scat_dispersion_real
_atom_type_scat_dispersion_imag
_atom_type_scat_source
C C 0.0033 0.0016 'International Tables Vol C Tables 4.2.6.8 and 6.1.1.4'
H H 0.0000 0.0000 'International Tables Vol C Tables 4.2.6.8 and 6.1.1.4'
N N 0.0061 0.0033 'International Tables Vol C Tables 4.2.6.8 and 6.1.1.4'
Cl Cl 0.1484 0.1585 'International Tables Vol C Tables 4.2.6.8 and 6.1.1.4'
Cu Cu 0.3201 1.2651 'International Tables Vol C Tables 4.2.6.8 and 6.1.1.4'

loop_
_geom_angle_atom_site_label_1
_geom_angle_atom_site_label_2
_geom_angle_atom_site_label_3
_geom_angle
N211 Cu1 N111 178.18(3)
N211 Cu1 N28 85.75(3)
N111 Cu1 N28 93.00(3)
N211 Cu1 N18 96.62(3)
N111 Cu1 N18 84.08(3)
N28 Cu1 N18 158.87(3)
N211 Cu1 Cl1 92.15(2)
N111 Cu1 Cl1 89.39(2)
N28 Cu1 Cl1 101.52(2)
N18 Cu1 Cl1 99.38(2)
N211 Cu1 Cl2 80.92(2)
N111 Cu1 Cl2 97.64(2)
N28 Cu1 Cl2 84.15(2)
N18 Cu1 Cl2 75.55(2)
Cl1 Cu1 Cl2 170.771(7)
C15 N11 N12 108.32(8)
C15 N11 C16 131.33(8)
N12 N11 C16 120.33(8)
N13 N12 N11 106.30(8)
N12 N13 N14 110.81(8)
C15 N14 N13 105.60(8)
N14 C15 N11 108.96(8)
N14 C15 H15 125.5
N11 C15 H15 125.5
N11 C16 C17 111.41(7)
N11 C16 H16A 109.3
C17 C16 H16A 109.3
N11 C16 H16B 109.3
C17 C16 H16B 109.3
H16A C16 H16B 108.0
N18 C17 C16 115.12(7)
N18 C17 H17A 108.5
C16 C17 H17A 108.5
N18 C17 H17B 108.5
C16 C17 H17B 108.5
H17A C17 H17B 107.5
C17 N18 C19 114.19(7)
C17 N18 Cu1 117.00(6)
C19 N18 Cu1 106.14(5)
C17 N18 H18 108.7(9)
C19 N18 H18 110.0(9)
Cu1 N18 H18 99.9(8)
N18 C19 C110 107.47(7)
N18 C19 H19A 110.2
C110 C19 H19A 110.2
N18 C19 H19B 110.2
C110 C19 H19B 110.2
H19A C19 H19B 108.5
N111 C110 C19 109.52(7)
N111 C110 H10A 109.8
C19 C110 H10A 109.8
N111 C110 H10B 109.8
C19 C110 H10B 109.8
H10A C110 H10B 108.2
C110 N111 Cu1 111.10(6)
C110 N111 H11A 110.0(8)
Cu1 N111 H11A 108.1(8)
C110 N111 H11B 111.6(9)
Cu1 N111 H11B 108.8(9)
H11A N111 H11B 107.1(12)
C25 N21 N22 108.23(8)
C25 N21 C26 130.07(8)
N22 N21 C26 121.56(8)
N23 N22 N21 106.27(8)
N22 N23 N24 110.95(8)
C25 N24 N23 105.43(8)
N24 C25 N21 109.12(9)
N24 C25 H25 125.4
N21 C25 H25 125.4
N21 C26 C27 112.98(7)
N21 C26 H26A 109.0
C27 C26 H26A 109.0
N21 C26 H26B 109.0
C27 C26 H26B 109.0
H26A C26 H26B 107.8
N28 C27 C26 113.97(7)
N28 C27 H27A 108.8
C26 C27 H27A 108.8
N28 C27 H27B 108.8
C26 C27 H27B 108.8
H27A C27 H27B 107.7
C27 N28 C29 114.74(7)
C27 N28 Cu1 114.24(5)
C29 N28 Cu1 105.28(5)
C27 N28 H28 108.5(8)
C29 N28 H28 110.1(9)
Cu1 N28 H28 103.4(8)
N28 C29 C210 108.84(7)
N28 C29 H29A 109.9
C210 C29 H29A 109.9
N28 C29 H29B 109.9
C210 C29 H29B 109.9
H29A C29 H29B 108.3
N211 C210 C29 108.88(7)
N211 C210 H10C 109.9
C29 C210 H10C 109.9
N211 C210 H10D 109.9
C29 C210 H10D 109.9
H10C C210 H10D 108.3
C210 N211 Cu1 109.48(5)
C210 N211 H11C 110.1(9)
Cu1 N211 H11C 111.1(9)
C210 N211 H11D 108.3(8)
Cu1 N211 H11D 111.0(8)
H11C N211 H11D 106.8(12)

loop_
_geom_bond_atom_site_label_1
_geom_bond_atom_site_label_2
_geom_bond_distance
Cu1 N211 1.9929(7)
Cu1 N111 1.9981(8)
Cu1 N28 2.0702(7)
Cu1 N18 2.0742(8)
Cu1 Cl1 2.6127(2)
Cu1 Cl2 3.1375(2)
N11 C15 1.3363(12)
N11 N12 1.3521(11)
N11 C16 1.4622(12)
N12 N13 1.2961(13)
N13 N14 1.3639(12)
N14 C15 1.3177(13)
C15 H15 0.9500
C16 C17 1.5270(12)
C16 H16A 0.9900
C16 H16B 0.9900
C17 N18 1.4722(11)
C17 H17A 0.9900
C17 H17B 0.9900
N18 C19 1.4799(11)
N18 H18 0.838(13)
C19 C110 1.5179(13)
C19 H19A 0.9900
C19 H19B 0.9900
C110 N111 1.4769(12)
C110 H10A 0.9900
C110 H10B 0.9900
N111 H11A 0.870(13)
N111 H11B 0.854(13)
N21 C25 1.3374(12)
N21 N22 1.3505(11)
N21 C26 1.4633(11)
N22 N23 1.2980(12)
N23 N24 1.3622(13)
N24 C25 1.3181(13)
C25 H25 0.9500
C26 C27 1.5267(12)
C26 H26A 0.9900
C26 H26B 0.9900
C27 N28 1.4816(11)
C27 H27A 0.9900
C27 H27B 0.9900
N28 C29 1.4844(11)
N28 H28 0.834(13)
C29 C210 1.5184(12)
C29 H29A 0.9900
C29 H29B 0.9900
C210 N211 1.4791(11)
C210 H10C 0.9900
C210 H10D 0.9900
N211 H11C 0.862(13)
N211 H11D 0.853(14)

loop_
_geom_hbond_atom_site_label_D
_geom_hbond_atom_site_label_H
_geom_hbond_atom_site_label_A
_geom_hbond_distance_DH
_geom_hbond_distance_HA
_geom_hbond_distance_DA
_geom_hbond_angle_DHA
_geom_hbond_site_symmetry_A
C15 H15 Cl1 0.95 2.69 3.6166(10) 166. 4
C16 H16A N23 0.99 2.37 3.3315(13) 163. 3_545
C16 H16A N24 0.99 2.41 3.2524(13) 142. 3_545
N18 H18 Cl2 0.838(13) 2.648(13) 3.3012(8) 135.9(10) .
N111 H11A Cl1 0.870(13) 2.491(13) 3.2862(8) 152.3(11) 7_556
N111 H11B Cl2 0.854(13) 2.424(13) 3.2694(8) 170.5(12) 7_566
C25 H25 N14 0.95 2.22 3.1551(13) 167. 3_445
C26 H26B Cl2 0.99 2.70 3.5239(10) 140. 7_566
N28 H28 Cl2 0.834(13) 2.501(13) 3.2970(8) 159.8(12) 7_566
C29 H29B N21 0.99 2.59 3.2341(11) 122. .
C210 H10C N14 0.99 2.52 3.4855(12) 164. 4_545
N211 H11D Cl1 0.853(14) 2.471(13) 3.2814(8) 159.0(11) 4
N211 H11C Cl2 0.862(13) 2.556(14) 3.4072(8) 169.7(12) 4_545

loop_
_geom_torsion_atom_site_label_1
_geom_torsion_atom_site_label_2
_geom_torsion_atom_site_label_3
_geom_torsion_atom_site_label_4
_geom_torsion
C15 N11 N12 N13 0.14(11)
C16 N11 N12 N13 178.95(8)
N11 N12 N13 N14 -0.02(11)
N12 N13 N14 C15 -0.11(12)
N13 N14 C15 N11 0.19(11)
N12 N11 C15 N14 -0.21(11)
C16 N11 C15 N14 -178.85(9)
C15 N11 C16 C17 -33.41(13)
N12 N11 C16 C17 148.09(8)
N11 C16 C17 N18 -60.10(10)
C16 C17 N18 C19 -58.37(10)
C16 C17 N18 Cu1 176.83(6)
C17 N18 C19 C110 -175.41(7)
Cu1 N18 C19 C110 -45.02(8)
N18 C19 C110 N111 50.09(10)
C19 C110 N111 Cu1 -29.74(9)
C25 N21 N22 N23 0.42(11)
C26 N21 N22 N23 176.51(8)
N21 N22 N23 N24 -0.21(11)
N22 N23 N24 C25 -0.08(12)
N23 N24 C25 N21 0.35(12)
N22 N21 C25 N24 -0.49(11)
C26 N21 C25 N24 -176.13(9)
C25 N21 C26 C27 77.20(12)
N22 N21 C26 C27 -97.94(10)
N21 C26 C27 N28 61.04(10)
C26 C27 N28 C29 -91.01(9)
C26 C27 N28 Cu1 147.28(6)
C27 N28 C29 C210 -84.70(8)
Cu1 N28 C29 C210 41.78(7)
N28 C29 C210 N211 -52.01(9)
C29 C210 N211 Cu1 34.87(8)
